data_4346724
loop_
_publ_author_name
'Fei, Zhaofu'
'Bobbink, F\'elix D'
'P\(aunescu, Emilia'
'Scopelliti, Rosario'
'Dyson, Paul J.'

_publ_section_title
;
 Influence of Elemental Iodine on Imidazolium-Based Ionic Liquids:
 Solution and Solid-State Effects.
;
_journal_issue 21
_journal_name_full 'Inorganic chemistry'
_journal_page_first 10504
_journal_page_last 10512
_journal_paper_doi 10.1021/acs.inorgchem.5b02021
_journal_volume 54
_journal_year 2015
_chemical_formula_moiety 'C6 H11 N2, I3'
_chemical_formula_sum 'C6 H11 I3 N2'
_chemical_formula_weight 491.87
_space_group_IT_number 2
_space_group_name_Hall '-P 1'
_space_group_name_H-M_alt 'P -1'
_symmetry_cell_setting triclinic
_symmetry_space_group_name_Hall '-P 1'
_symmetry_space_group_name_H-M 'P -1'
_atom_sites_solution_hydrogens geom
_atom_sites_solution_primary direct
_atom_sites_solution_secondary difmap
_audit_creation_method SHELXL-97
_audit_update_record
;
2015-03-10 # Formatted by publCIF

;
_cell_angle_alpha 117.253(4)
_cell_angle_beta 91.954(7)
_cell_angle_gamma 107.325(6)
_cell_formula_units_Z 2
_cell_length_a 7.7818(8)
_cell_length_b 9.6471(6)
_cell_length_c 9.7496(8)
_cell_measurement_reflns_used 162
_cell_measurement_temperature 100(2)
_cell_measurement_theta_max 22
_cell_measurement_theta_min 3
_cell_volume 608.49(10)
_computing_cell_refinement 'Dirax/lsq (Duisenberg & Schreurs, 1989-2000)'
_computing_data_collection 'Collect (Bruker AXS BV, 1997-2004)'
_computing_data_reduction 'EvalCCD (Duisenberg & Schreurs, 1990-2000)'
_computing_molecular_graphics 'Bruker SHELXTL'
_computing_publication_material 'Bruker SHELXTL'
_computing_structure_refinement 'SHELXL-97 (Sheldrick, 1997)'
_computing_structure_solution 'SHELXS-97 (Sheldrick, 1990)'
_diffrn_ambient_temperature 100(2)
_diffrn_measured_fraction_theta_full 0.991
_diffrn_measured_fraction_theta_max 0.991
_diffrn_measurement_device_type 'Bruker APEX II CCD'
_diffrn_measurement_method 'phi and omega scans'
_diffrn_radiation_monochromator graphite
_diffrn_radiation_source 'fine-focus sealed tube'
_diffrn_radiation_type MoK\a
_diffrn_radiation_wavelength 0.71073
_diffrn_reflns_av_R_equivalents 0.0225
_diffrn_reflns_av_sigmaI/netI 0.0211
_diffrn_reflns_limit_h_max 10
_diffrn_reflns_limit_h_min -10
_diffrn_reflns_limit_k_max 12
_diffrn_reflns_limit_k_min -12
_diffrn_reflns_limit_l_max 12
_diffrn_reflns_limit_l_min -12
_diffrn_reflns_number 9205
_diffrn_reflns_theta_full 27.50
_diffrn_reflns_theta_max 27.50
_diffrn_reflns_theta_min 3.04
_exptl_absorpt_coefficient_mu 7.660
_exptl_absorpt_correction_T_max 0.7456
_exptl_absorpt_correction_T_min 0.4242
_exptl_absorpt_correction_type multi-scan
_exptl_absorpt_process_details 'SADABS 2008, Bruker AXS, 2008'
_exptl_crystal_colour red
_exptl_crystal_density_diffrn 2.685
_exptl_crystal_density_method 'not measured'
_exptl_crystal_description prism
_exptl_crystal_F_000 440
_exptl_crystal_size_max 0.47
_exptl_crystal_size_mid 0.44
_exptl_crystal_size_min 0.25
_refine_diff_density_max 0.683
_refine_diff_density_min -0.720
_refine_diff_density_rms 0.121
_refine_ls_extinction_coef 0.0030(2)
_refine_ls_extinction_expression Fc^*^=kFc[1+0.001xFc^2^\l^3^/sin(2\q)]^-1/4^
_refine_ls_extinction_method SHELXL
_refine_ls_goodness_of_fit_ref 1.212
_refine_ls_hydrogen_treatment constr
_refine_ls_matrix_type full
_refine_ls_number_parameters 103
_refine_ls_number_reflns 2776
_refine_ls_number_restraints 0
_refine_ls_restrained_S_all 1.212
_refine_ls_R_factor_all 0.0239
_refine_ls_R_factor_gt 0.0203
_refine_ls_shift/su_max 0.001
_refine_ls_shift/su_mean 0.000
_refine_ls_structure_factor_coef Fsqd
_refine_ls_weighting_details 'calc w=1/[\s^2^(Fo^2^)+(0.0141P)^2^+0.6420P] where P=(Fo^2^+2Fc^2^)/3'
_refine_ls_weighting_scheme calc
_refine_ls_wR_factor_gt 0.0440
_refine_ls_wR_factor_ref 0.0451
_reflns_number_gt 2570
_reflns_number_total 2776
_reflns_threshold_expression >2sigma(I)
_cod_data_source_file ic5b02021_si_002.cif
_cod_data_source_block zf-i3a
_cod_original_cell_volume 608.49(9)
_cod_database_code 4346724
_publcif_datablock.id {a150853e-b927-4f0f-b980-005ef984606f}

_publcif_info_exptl_table_max_cols 4
_publcif_info_exptl_table_use_headnotes n

loop_
_symmetry_equiv_pos_as_xyz
'x, y, z'
'-x, -y, -z'

loop_
_atom_site_label
_atom_site_type_symbol
_atom_site_fract_x
_atom_site_fract_y
_atom_site_fract_z
_atom_site_U_iso_or_equiv
_atom_site_adp_type
_atom_site_occupancy
_atom_site_symmetry_multiplicity
_atom_site_calc_flag
_atom_site_refinement_flags
N1 N 0.2211(4) -0.0216(3) 0.2097(3) 0.0136(5) Uani 1 1 d .
N2 N 0.2036(4) 0.1843(3) 0.1814(3) 0.0147(5) Uani 1 1 d .
C1 C 0.1832(4) 0.1192(4) 0.2766(4) 0.0152(6) Uani 1 1 d .
H1 H 0.1477 0.1649 0.3755 0.018 Uiso 1 1 calc R
C2 C 0.2675(5) -0.0453(4) 0.0671(4) 0.0180(6) Uani 1 1 d .
H2 H 0.3011 -0.1350 -0.0051 0.022 Uiso 1 1 calc R
C3 C 0.2561(4) 0.0827(4) 0.0494(4) 0.0185(7) Uani 1 1 d .
H3 H 0.2799 0.0997 -0.0377 0.022 Uiso 1 1 calc R
C4 C 0.2266(5) -0.1241(4) 0.2846(4) 0.0165(6) Uani 1 1 d .
H4A H 0.1520 -0.1020 0.3672 0.020 Uiso 1 1 calc R
H4B H 0.3549 -0.0918 0.3357 0.020 Uiso 1 1 calc R
C5 C 0.1539(5) -0.3086(4) 0.1652(4) 0.0195(7) Uani 1 1 d .
H5A H 0.0290 -0.3398 0.1110 0.029 Uiso 1 1 calc R
H5B H 0.1520 -0.3729 0.2195 0.029 Uiso 1 1 calc R
H5C H 0.2336 -0.3323 0.0882 0.029 Uiso 1 1 calc R
C6 C 0.1759(5) 0.3395(4) 0.2112(4) 0.0202(7) Uani 1 1 d .
H6A H 0.1903 0.4110 0.3248 0.030 Uiso 1 1 calc R
H6B H 0.0520 0.3129 0.1581 0.030 Uiso 1 1 calc R
H6C H 0.2669 0.3978 0.1706 0.030 Uiso 1 1 calc R
I1 I 0.27641(3) 0.78801(2) 0.62477(2) 0.01725(7) Uani 1 1 d .
I2 I 0.29429(3) 0.52326(2) 0.68687(2) 0.01429(6) Uani 1 1 d .
I3 I 0.31229(3) 0.24596(3) 0.73311(3) 0.02060(7) Uani 1 1 d .

loop_
_atom_site_aniso_label
_atom_site_aniso_U_11
_atom_site_aniso_U_22
_atom_site_aniso_U_33
_atom_site_aniso_U_23
_atom_site_aniso_U_13
_atom_site_aniso_U_12
N1 0.0159(13) 0.0105(11) 0.0129(12) 0.0053(10) 0.0020(10) 0.0035(10)
N2 0.0157(13) 0.0129(12) 0.0150(12) 0.0068(10) 0.0009(10) 0.0045(10)
C1 0.0162(15) 0.0141(14) 0.0134(14) 0.0051(12) 0.0029(12) 0.0056(12)
C2 0.0239(17) 0.0179(15) 0.0127(14) 0.0063(13) 0.0054(13) 0.0100(13)
C3 0.0238(17) 0.0179(15) 0.0126(14) 0.0069(13) 0.0053(13) 0.0062(13)
C4 0.0202(16) 0.0162(15) 0.0158(14) 0.0100(13) 0.0016(12) 0.0066(13)
C5 0.0255(18) 0.0131(14) 0.0220(16) 0.0096(13) 0.0057(14) 0.0076(13)
C6 0.0217(17) 0.0168(15) 0.0251(17) 0.0114(14) 0.0020(14) 0.0090(13)
I1 0.02090(12) 0.01476(10) 0.01599(11) 0.00849(8) 0.00247(8) 0.00474(8)
I2 0.01450(10) 0.01347(10) 0.01335(10) 0.00588(8) 0.00246(7) 0.00409(8)
I3 0.02433(12) 0.02191(12) 0.02419(12) 0.01534(9) 0.00807(9) 0.01241(9)

loop_
_atom_type_symbol
_atom_type_description
_atom_type_scat_dispersion_real
_atom_type_scat_dispersion_imag
_atom_type_scat_source
C C 0.0033 0.0016 'International Tables Vol C Tables 4.2.6.8 and 6.1.1.4'
H H 0.0000 0.0000 'International Tables Vol C Tables 4.2.6.8 and 6.1.1.4'
N N 0.0061 0.0033 'International Tables Vol C Tables 4.2.6.8 and 6.1.1.4'
I I -0.4742 1.8119 'International Tables Vol C Tables 4.2.6.8 and 6.1.1.4'

loop_
_geom_angle_atom_site_label_1
_geom_angle_atom_site_label_2
_geom_angle_atom_site_label_3
_geom_angle
C1 N1 C2 108.2(3)
C1 N1 C4 124.9(3)
C2 N1 C4 126.7(2)
C1 N2 C3 108.7(2)
C1 N2 C6 126.0(3)
C3 N2 C6 125.3(3)
N2 C1 N1 108.6(3)
N2 C1 H1 125.7
N1 C1 H1 125.7
C3 C2 N1 107.3(3)
C3 C2 H2 126.4
N1 C2 H2 126.4
C2 C3 N2 107.2(3)
C2 C3 H3 126.4
N2 C3 H3 126.4
N1 C4 C5 111.6(3)
N1 C4 H4A 109.3
C5 C4 H4A 109.3
N1 C4 H4B 109.3
C5 C4 H4B 109.3
H4A C4 H4B 108.0
C4 C5 H5A 109.5
C4 C5 H5B 109.5
H5A C5 H5B 109.5
C4 C5 H5C 109.5
H5A C5 H5C 109.5
H5B C5 H5C 109.5
N2 C6 H6A 109.5
N2 C6 H6B 109.5
H6A C6 H6B 109.5
N2 C6 H6C 109.5
H6A C6 H6C 109.5
H6B C6 H6C 109.5
I1 I2 I3 177.195(9)

loop_
_geom_bond_atom_site_label_1
_geom_bond_atom_site_label_2
_geom_bond_distance
N1 C1 1.341(4)
N1 C2 1.381(4)
N1 C4 1.482(4)
N2 C1 1.328(4)
N2 C3 1.380(4)
N2 C6 1.473(4)
C1 H1 0.9500
C2 C3 1.350(4)
C2 H2 0.9500
C3 H3 0.9500
C4 C5 1.517(4)
C4 H4A 0.9900
C4 H4B 0.9900
C5 H5A 0.9800
C5 H5B 0.9800
C5 H5C 0.9800
C6 H6A 0.9800
C6 H6B 0.9800
C6 H6C 0.9800
I1 I2 2.9208(3)
I2 I3 2.9501(3)

loop_
_geom_torsion_atom_site_label_1
_geom_torsion_atom_site_label_2
_geom_torsion_atom_site_label_3
_geom_torsion_atom_site_label_4
_geom_torsion
C3 N2 C1 N1 0.0(4)
C6 N2 C1 N1 -179.7(3)
C2 N1 C1 N2 0.1(4)
C4 N1 C1 N2 175.5(3)
C1 N1 C2 C3 -0.2(4)
C4 N1 C2 C3 -175.4(3)
N1 C2 C3 N2 0.2(4)
C1 N2 C3 C2 -0.1(4)
C6 N2 C3 C2 179.6(3)
C1 N1 C4 C5 143.9(3)
C2 N1 C4 C5 -41.7(4)

loop_
_publcif_info_datablock.id
_publcif_info_datablock.publ_exptl
_publcif_info_datablock.publ_geom
_publcif_info_datablock.structure
{a150853e-b927-4f0f-b980-005ef984606f} y y y

loop_
_publcif_info_exptl_table_extra_item
sin_theta_over_lambda_max

loop_
_publcif_info_tables.block_id
_publcif_info_tables.reference_item
{a150853e-b927-4f0f-b980-005ef984606f} '_publcif_info_datablock.publ_exptl'
